data_4025189
loop_
_publ_author_name
'Artem A. Kulago'
'Emile M. Mes'
'Martin Klok'
'Auke Meetsma'
'Albert M. Brouwer'
'Ben L. Feringa'

_publ_contact_author_address
;
     Crystal Structure Center,
     Chemical Physics,
     Materials Science Center,
     University of Groningen,
     Nijenborgh 4,
     NL-9747 AG Groningen,
     The Netherlands.
;
_publ_contact_author_email A.Meetsma@rug.nl
_publ_contact_author_fax '+31 50 3634441'
_publ_contact_author_name
;
   Drs. A. Meetsma
;
_publ_contact_author_phone '+31 50 3634368'
_publ_section_title
;
 Ultrafast Light-Driven Nanomotors Based on an Acridane Stator
;
_journal_name_full 'Journal of Organic Chemistry'
_journal_page_first 666
_journal_page_last 679
_journal_paper_doi 10.1021/jo902207x
_journal_volume 75
_journal_year 2010
_chemical_compound_source 'see text'
_chemical_formula_moiety 'C33 H31 N O3'
_chemical_formula_sum 'C33 H31 N O3'
_chemical_formula_weight 489.61
_chemical_name_systematic ?
_space_group_IT_number 14
_symmetry_cell_setting monoclinic
_symmetry_Int_Tables_number 14
_symmetry_space_group_name_Hall '-P 2ybc'
_symmetry_space_group_name_H-M 'P 1 21/c 1'
_atom_sites_solution_hydrogens difmap
_atom_sites_solution_primary direct
_atom_sites_solution_secondary direct
_audit_creation_date '2006-09-08  08:59:23'
_audit_creation_method
;
 PLATON <TABLE ACC> option    (version :: 210806)
 SHELXL97-2 & Manual Editing
;
_audit_update_record
;
?

2009-09-14 # Formatted by publCIF
;
_cell_angle_alpha 90
_cell_angle_beta 95.108(3)
_cell_angle_gamma 90
_cell_formula_units_Z 8
_cell_length_a 9.020(2)
_cell_length_b 18.831(3)
_cell_length_c 30.265(5)
_cell_measurement_reflns_used 5340
_cell_measurement_temperature 100(1)
_cell_measurement_theta_max 27.49
_cell_measurement_theta_min 2.51
_cell_volume 5120.3(16)
_computing_cell_refinement 'SAINTPLUS, Version 6.02A, (Bruker, 2001)'
_computing_data_collection 'SMART, Version 5.624, (Bruker, 2001)'
_computing_data_reduction 'XPREP, Version 5.1/NT, (Bruker, 2001)'
_computing_molecular_graphics
;
 PLUTO (Meetsma, 2006)
 PLATON (Spek, 2003)
;
_computing_publication_material 'PLATON (Spek, 2003)'
_computing_structure_refinement 'SHELXL-97 (Sheldrick, 1997)'
_computing_structure_solution
;
 SIR2004 (Burla et al., 2005)
;
_diffrn_ambient_temperature 100(1)
_diffrn_detector_area_resol_mean 66.06
_diffrn_measured_fraction_theta_full 0.995
_diffrn_measured_fraction_theta_max 0.993
_diffrn_measurement_device_type
;
  Bruker Smart Apex; CCD area detector
;
_diffrn_measurement_method '\f and \w scans'
_diffrn_radiation_detector
;
  CCD area-detector
;
_diffrn_radiation_monochromator 'parallel mounted graphite'
_diffrn_radiation_source 'fine focus sealed Siemens Mo tube '
_diffrn_radiation_type MoK\a
_diffrn_radiation_wavelength 0.71073
_diffrn_reflns_av_R_equivalents 0.0772
_diffrn_reflns_av_sigmaI/netI 0.0834
_diffrn_reflns_limit_h_max 10
_diffrn_reflns_limit_h_min -11
_diffrn_reflns_limit_k_max 23
_diffrn_reflns_limit_k_min -23
_diffrn_reflns_limit_l_max 37
_diffrn_reflns_limit_l_min -37
_diffrn_reflns_number 39203
_diffrn_reflns_reduction_process
;
 Intensity data were corrected for Lorentz and polarization
  effects, decay and absorption and reduced to F~o~^2^
  using SAINT (Bruker, 2000) and SADABS (Sheldrick, 2001)
;
_diffrn_reflns_theta_full 25.00
_diffrn_reflns_theta_max 26.02
_diffrn_reflns_theta_min 2.55
_diffrn_standards_decay_% 0
_diffrn_standards_number 0
_exptl_absorpt_coefficient_mu 0.081
_exptl_absorpt_correction_T_max 0.9968
_exptl_absorpt_correction_T_min 0.9665
_exptl_absorpt_correction_type multi-scan
_exptl_absorpt_process_details '(SADABS, Sheldrick, Bruker, 2001))'
_exptl_crystal_colour yellow
_exptl_crystal_density_diffrn 1.270
_exptl_crystal_density_method 'not measured'
_exptl_crystal_description needle
_exptl_crystal_F_000 2080
_exptl_crystal_size_max 0.54
_exptl_crystal_size_mid 0.09
_exptl_crystal_size_min 0.035
_refine_diff_density_max 0.212
_refine_diff_density_min -0.245
_refine_diff_density_rms 0.050
_refine_ls_extinction_method none
_refine_ls_goodness_of_fit_ref 1.009
_refine_ls_hydrogen_treatment refall
_refine_ls_matrix_type full
_refine_ls_number_parameters 915
_refine_ls_number_reflns 10011
_refine_ls_number_restraints 0
_refine_ls_restrained_S_all 1.009
_refine_ls_R_factor_all 0.0938
_refine_ls_R_factor_gt 0.0502
_refine_ls_shift/su_max 0.001
_refine_ls_shift/su_mean 0.000
_refine_ls_structure_factor_coef Fsqd
_refine_ls_weighting_details 'calc w=1/[\s^2^(Fo^2^)+(0.0506P)^2^+0.1669P] where P=(Fo^2^+2Fc^2^)/3'
_refine_ls_weighting_scheme calc
_refine_ls_wR_factor_gt 0.1027
_refine_ls_wR_factor_ref 0.1176
_reflns_number_gt 6490
_reflns_number_total 10011
_reflns_threshold_expression I>2\s(I)
_cod_data_source_file jo902207x_si_001.cif
_cod_data_source_block DATNAM
_cod_depositor_comments
;
The following automatic conversions were performed:

'_symmetry_cell_setting' value 'Monoclinic' changed to 'monoclinic'
according to the built-in table from CIF Core dictionary named
'cif_core.dic' version 2.4.1 from
2010-06-29.

'_exptl_absorpt_correction_type' value 'Multi-Scan'
changed to 'multi-scan' according to the built-in table from CIF Core
dictionary named 'cif_core.dic' version 2.4.1 from 2010-06-29.

Automatic conversion script
Id: cif_fix_values 1646 2011-03-28 12:23:43Z adriana 
;
_cod_original_sg_symbol_H-M 'P 21/c'
_cod_database_code 4025189
_vrn_publ_code_void_volume 0.0
_vrn_publ_code_squeezed_elec 0.0
_vrn_publ_code_frame_time_sec 30.0
_vrn_publ_code_meas_time_hour 18.0

loop_
_symmetry_equiv_pos_site_id
_symmetry_equiv_pos_as_xyz
1 x,y,z
2 -x,1/2+y,1/2-z
3 -x,-y,-z
4 x,1/2-y,1/2+z

loop_
_atom_site_aniso_label
_atom_site_aniso_U_11
_atom_site_aniso_U_22
_atom_site_aniso_U_33
_atom_site_aniso_U_23
_atom_site_aniso_U_13
_atom_site_aniso_U_12
O11 0.0204(9) 0.0206(8) 0.0198(8) -0.0034(7) 0.0025(7) 0.0059(7)
O12 0.0122(8) 0.0173(8) 0.0174(8) -0.0008(6) -0.0002(6) 0.0009(6)
O13 0.0234(9) 0.0206(8) 0.0140(8) -0.0037(6) 0.0036(7) 0.0062(7)
N11 0.0133(10) 0.0148(9) 0.0136(9) -0.0022(7) 0.0006(8) 0.0026(7)
C11 0.0149(12) 0.0195(11) 0.0112(11) -0.0024(9) 0.0040(9) -0.0024(9)
C12 0.0216(13) 0.0176(12) 0.0157(12) -0.0008(9) 0.0049(10) 0.0007(10)
C13 0.0290(14) 0.0167(12) 0.0210(12) -0.0037(10) 0.0077(11) -0.0034(10)
C14 0.0202(13) 0.0253(13) 0.0179(12) -0.0054(10) -0.0013(10) -0.0045(10)
C15 0.0171(13) 0.0198(12) 0.0173(12) -0.0016(9) 0.0021(10) -0.0005(10)
C16 0.0158(12) 0.0201(11) 0.0115(11) -0.0005(9) 0.0044(9) -0.0004(9)
C17 0.0084(11) 0.0197(11) 0.0137(11) -0.0027(9) 0.0009(9) 0.0009(9)
C18 0.0128(12) 0.0130(11) 0.0132(11) 0.0004(8) 0.0011(9) -0.0035(9)
C19 0.0099(11) 0.0136(11) 0.0153(11) 0.0034(9) 0.0008(9) -0.0005(9)
C110 0.0166(12) 0.0115(10) 0.0177(12) -0.0020(9) 0.0038(9) -0.0011(9)
C111 0.0196(13) 0.0179(11) 0.0120(11) 0.0003(9) 0.0031(9) -0.0022(9)
C112 0.0137(12) 0.0163(11) 0.0168(12) 0.0043(9) 0.0000(9) 0.0004(9)
C113 0.0131(11) 0.0137(11) 0.0142(11) -0.0016(8) 0.0037(9) -0.0017(9)
C114 0.0182(12) 0.0143(11) 0.0105(10) 0.0022(9) 0.0004(9) 0.0002(9)
C115 0.0104(12) 0.0218(12) 0.0194(12) 0.0019(9) 0.0000(9) 0.0018(9)
C116 0.0161(14) 0.0246(14) 0.0259(13) 0.0033(11) 0.0046(11) 0.0030(10)
C117 0.0242(15) 0.0213(13) 0.0207(13) 0.0021(10) 0.0011(11) 0.0018(11)
C118 0.0190(14) 0.0204(13) 0.0271(14) -0.0028(10) 0.0015(12) -0.0021(10)
C119 0.0388(17) 0.0296(14) 0.0144(12) -0.0051(11) -0.0007(11) 0.0120(12)
C120 0.0105(11) 0.0201(11) 0.0124(11) -0.0022(9) 0.0022(9) 0.0007(9)
C121 0.0162(12) 0.0208(12) 0.0119(11) -0.0007(9) -0.0007(9) -0.0038(10)
C122 0.0171(13) 0.0247(12) 0.0127(12) 0.0012(9) 0.0015(10) -0.0005(10)
C123 0.0122(12) 0.0229(12) 0.0147(11) 0.0043(9) 0.0040(9) -0.0016(9)
C124 0.0200(13) 0.0219(12) 0.0185(12) 0.0063(10) 0.0016(10) 0.0030(10)
C125 0.0244(13) 0.0134(12) 0.0270(13) 0.0029(10) 0.0063(11) 0.0018(10)
C126 0.0166(12) 0.0197(12) 0.0156(11) 0.0003(9) 0.0063(9) -0.0008(9)
C127 0.0246(14) 0.0194(13) 0.0239(13) -0.0017(10) 0.0025(10) -0.0014(10)
C128 0.0235(14) 0.0250(13) 0.0209(13) -0.0072(10) -0.0012(11) -0.0049(10)
C129 0.0193(13) 0.0247(13) 0.0179(12) -0.0002(10) -0.0008(10) -0.0006(10)
C130 0.0180(13) 0.0193(12) 0.0143(11) -0.0010(9) 0.0060(9) -0.0014(10)
C131 0.0142(12) 0.0164(11) 0.0131(11) -0.0014(9) 0.0048(9) -0.0006(9)
C132 0.0124(11) 0.0183(11) 0.0120(11) 0.0004(9) 0.0050(9) 0.0018(9)
C133 0.0247(14) 0.0364(15) 0.0103(12) -0.0027(10) -0.0004(10) 0.0053(12)
O21 0.0217(9) 0.0200(8) 0.0233(9) 0.0010(7) 0.0032(7) -0.0023(7)
O22 0.0198(9) 0.0249(9) 0.0268(9) -0.0046(7) 0.0120(7) -0.0012(7)
O23 0.0293(10) 0.0247(9) 0.0148(8) -0.0033(7) -0.0028(7) -0.0042(7)
N21 0.0180(10) 0.0161(9) 0.0159(9) -0.0009(7) 0.0050(8) -0.0012(8)
C21 0.0140(12) 0.0205(12) 0.0131(11) -0.0001(9) 0.0009(9) 0.0038(9)
C22 0.0199(13) 0.0167(12) 0.0190(12) 0.0043(9) 0.0007(10) 0.0000(9)
C23 0.0239(13) 0.0190(13) 0.0231(13) -0.0023(10) -0.0027(10) 0.0041(10)
C24 0.0207(13) 0.0245(12) 0.0141(12) -0.0039(10) 0.0007(10) 0.0063(10)
C25 0.0163(12) 0.0194(12) 0.0151(11) 0.0021(9) -0.0005(10) 0.0038(9)
C26 0.0125(12) 0.0173(11) 0.0135(11) 0.0004(9) -0.0023(9) 0.0016(9)
C27 0.0106(11) 0.0164(11) 0.0133(11) -0.0028(9) 0.0017(9) -0.0001(9)
C28 0.0134(11) 0.0150(11) 0.0148(11) 0.0011(9) 0.0032(9) 0.0048(9)
C29 0.0148(12) 0.0182(12) 0.0148(12) 0.0029(9) 0.0031(10) 0.0044(9)
C210 0.0180(12) 0.0192(12) 0.0146(11) -0.0024(9) -0.0014(9) 0.0040(9)
C211 0.0261(13) 0.0251(12) 0.0073(11) 0.0010(9) 0.0009(10) 0.0050(10)
C212 0.0229(13) 0.0228(12) 0.0138(12) 0.0029(10) 0.0055(10) 0.0026(10)
C213 0.0164(12) 0.0133(11) 0.0141(11) -0.0004(9) 0.0008(9) 0.0031(9)
C214 0.0216(13) 0.0163(12) 0.0151(11) 0.0057(9) 0.0036(10) 0.0016(10)
C215 0.0196(13) 0.0291(13) 0.0258(13) 0.0009(10) 0.0110(10) -0.0001(10)
C216 0.0220(15) 0.0371(16) 0.0369(16) 0.0070(13) 0.0087(13) 0.0069(12)
C217 0.0274(16) 0.0401(16) 0.0312(16) 0.0109(13) 0.0107(14) 0.0017(12)
C218 0.0383(19) 0.0433(19) 0.0481(19) -0.0144(15) 0.0262(16) -0.0035(15)
C219 0.0290(15) 0.0212(13) 0.0215(13) -0.0031(10) -0.0030(12) -0.0043(11)
C220 0.0077(11) 0.0188(11) 0.0130(11) 0.0003(9) 0.0008(9) -0.0009(9)
C221 0.0159(12) 0.0199(12) 0.0098(11) 0.0007(9) 0.0025(9) 0.0040(10)
C222 0.0175(13) 0.0204(12) 0.0141(12) 0.0016(9) 0.0042(10) -0.0023(10)
C223 0.0106(11) 0.0206(11) 0.0147(11) 0.0023(9) -0.0043(9) -0.0003(9)
C224 0.0224(13) 0.0201(12) 0.0174(12) 0.0050(9) 0.0001(10) -0.0036(10)
C225 0.0224(13) 0.0160(12) 0.0265(13) 0.0008(10) -0.0032(10) 0.0000(10)
C226 0.0176(12) 0.0185(12) 0.0150(11) -0.0007(9) -0.0032(9) 0.0000(9)
C227 0.0268(14) 0.0192(12) 0.0218(12) -0.0049(10) -0.0018(10) 0.0012(10)
C228 0.0252(14) 0.0271(13) 0.0191(12) -0.0056(10) 0.0020(11) 0.0065(10)
C229 0.0173(12) 0.0255(13) 0.0158(12) -0.0001(10) 0.0021(10) 0.0015(10)
C230 0.0150(12) 0.0182(12) 0.0137(11) -0.0001(9) -0.0020(9) 0.0015(9)
C231 0.0111(11) 0.0190(11) 0.0131(11) -0.0012(9) -0.0037(9) 0.0020(9)
C232 0.0101(11) 0.0190(11) 0.0129(11) 0.0004(9) -0.0016(9) 0.0003(9)
C233 0.0218(13) 0.0251(13) 0.0141(12) -0.0009(10) 0.0013(10) -0.0043(11)

loop_
_atom_site_label
_atom_site_type_symbol
_atom_site_thermal_displace_type
_atom_site_fract_x
_atom_site_fract_y
_atom_site_fract_z
_atom_site_occupancy
_atom_site_U_iso_or_equiv
_atom_site_calc_flag
_atom_site_refinement_flags
O11 O Uani 0.38383(16) 0.06365(7) 0.48796(5) 1.000 0.0202(5) . .
O12 O Uani 0.40750(15) 0.15907(7) 0.53386(4) 1.000 0.0157(5) . .
O13 O Uani -0.11514(16) 0.33340(7) 0.59494(4) 1.000 0.0192(5) . .
N11 N Uani 0.18207(18) 0.13130(8) 0.50154(5) 1.000 0.0139(5) . .
C11 C Uani 0.0831(2) 0.10080(11) 0.46692(6) 1.000 0.0150(7) . .
C12 C Uani 0.0842(3) 0.02877(11) 0.45749(7) 1.000 0.0181(7) . .
C13 C Uani -0.0206(3) 0.00102(12) 0.42639(7) 1.000 0.0219(7) . .
C14 C Uani -0.1303(3) 0.04406(12) 0.40573(7) 1.000 0.0213(7) . .
C15 C Uani -0.1310(3) 0.11582(11) 0.41467(7) 1.000 0.0180(7) . .
C16 C Uani -0.0217(2) 0.14636(11) 0.44432(6) 1.000 0.0156(7) . .
C17 C Uani -0.0080(2) 0.22323(11) 0.45605(6) 1.000 0.0139(6) . .
C18 C Uani 0.0171(2) 0.23148(10) 0.50469(6) 1.000 0.0130(7) . .
C19 C Uani -0.0590(2) 0.28048(11) 0.52868(7) 1.000 0.0130(6) . .
C110 C Uani -0.0331(2) 0.28392(10) 0.57430(7) 1.000 0.0151(7) . .
C111 C Uani 0.0691(2) 0.23820(11) 0.59690(7) 1.000 0.0164(7) . .
C112 C Uani 0.1409(2) 0.18778(11) 0.57316(7) 1.000 0.0157(7) . .
C113 C Uani 0.1158(2) 0.18435(10) 0.52746(6) 1.000 0.0135(6) . .
C114 C Uani 0.3315(2) 0.11303(11) 0.50652(6) 1.000 0.0144(6) . .
C115 C Uani 0.5622(2) 0.14242(11) 0.55206(7) 1.000 0.0173(7) . .
C116 C Uani 0.6664(3) 0.13462(14) 0.51554(8) 1.000 0.0220(8) . .
C117 C Uani 0.5582(3) 0.07600(12) 0.58012(8) 1.000 0.0221(8) . .
C118 C Uani 0.6015(3) 0.20729(12) 0.58023(8) 1.000 0.0222(8) . .
C119 C Uani -0.0671(3) 0.34892(14) 0.64023(7) 1.000 0.0278(8) . .
C120 C Uani -0.0078(2) 0.27709(11) 0.42643(6) 1.000 0.0143(6) . .
C121 C Uani -0.0594(2) 0.27070(11) 0.37707(7) 1.000 0.0164(7) . .
C122 C Uani -0.1192(3) 0.34526(11) 0.36494(7) 1.000 0.0182(7) . .
C123 C Uani -0.0437(2) 0.39224(11) 0.39986(7) 1.000 0.0164(7) . .
C124 C Uani -0.0417(3) 0.46649(12) 0.39926(7) 1.000 0.0201(7) . .
C125 C Uani 0.0384(3) 0.50159(12) 0.43257(7) 1.000 0.0214(7) . .
C126 C Uani 0.1288(2) 0.46437(11) 0.46562(7) 1.000 0.0170(7) . .
C127 C Uani 0.2270(3) 0.50171(12) 0.49630(7) 1.000 0.0226(8) . .
C128 C Uani 0.3236(3) 0.46673(12) 0.52595(8) 1.000 0.0233(8) . .
C129 C Uani 0.3268(3) 0.39275(12) 0.52614(7) 1.000 0.0208(7) . .
C130 C Uani 0.2307(2) 0.35469(12) 0.49736(7) 1.000 0.0169(7) . .
C131 C Uani 0.1266(2) 0.38857(10) 0.46663(6) 1.000 0.0144(7) . .
C132 C Uani 0.0277(2) 0.35316(10) 0.43398(6) 1.000 0.0140(6) . .
C133 C Uani 0.0683(3) 0.25028(14) 0.34974(8) 1.000 0.0239(8) . .
H12 H Uiso 0.157(2) 0.0004(11) 0.4732(6) 1.000 0.014(6) . .
H13 H Uiso -0.019(2) -0.0498(12) 0.4206(7) 1.000 0.024(6) . .
H14 H Uiso -0.207(2) 0.0259(10) 0.3835(7) 1.000 0.013(5) . .
H15 H Uiso -0.213(2) 0.1434(11) 0.4008(7) 1.000 0.022(6) . .
H19 H Uiso -0.133(2) 0.3125(10) 0.5138(6) 1.000 0.009(5) . .
H111 H Uiso 0.090(2) 0.2419(11) 0.6293(7) 1.000 0.023(6) . .
H112 H Uiso 0.206(2) 0.1557(10) 0.5888(6) 1.000 0.013(5) . .
H116 H Uiso 0.650(3) 0.0907(13) 0.4975(8) 1.000 0.034(7) . .
H116' H Uiso 0.768(3) 0.1344(11) 0.5295(7) 1.000 0.021(6) . .
H116" H Uiso 0.657(2) 0.1771(12) 0.4965(7) 1.000 0.022(6) . .
H117 H Uiso 0.491(3) 0.0823(12) 0.6033(8) 1.000 0.031(6) . .
H117' H Uiso 0.662(3) 0.0658(12) 0.5944(8) 1.000 0.037(7) . .
H117" H Uiso 0.532(2) 0.0333(12) 0.5628(7) 1.000 0.023(6) . .
H118 H Uiso 0.602(2) 0.2504(12) 0.5616(7) 1.000 0.028(6) . .
H118' H Uiso 0.703(3) 0.2002(12) 0.5963(7) 1.000 0.032(7) . .
H118" H Uiso 0.526(3) 0.2155(12) 0.6038(8) 1.000 0.032(6) . .
H119 H Uiso -0.089(3) 0.3053(13) 0.6591(8) 1.000 0.034(7) . .
H119' H Uiso -0.130(3) 0.3942(14) 0.6483(8) 1.000 0.048(7) . .
H119" H Uiso 0.042(3) 0.3624(13) 0.6442(8) 1.000 0.041(8) . .
H121 H Uiso -0.143(2) 0.2341(10) 0.3707(6) 1.000 0.017(5) . .
H122 H Uiso -0.102(2) 0.3577(11) 0.3347(8) 1.000 0.025(6) . .
H122' H Uiso -0.229(2) 0.3467(10) 0.3659(6) 1.000 0.015(5) . .
H124 H Uiso -0.096(2) 0.4900(11) 0.3756(7) 1.000 0.024(6) . .
H125 H Uiso 0.040(2) 0.5536(11) 0.4338(6) 1.000 0.015(5) . .
H127 H Uiso 0.228(3) 0.5563(13) 0.4950(7) 1.000 0.035(7) . .
H128 H Uiso 0.386(3) 0.4916(12) 0.5464(7) 1.000 0.027(6) . .
H129 H Uiso 0.397(2) 0.3668(11) 0.5467(7) 1.000 0.024(6) . .
H130 H Uiso 0.236(2) 0.3039(12) 0.4972(7) 1.000 0.022(6) . .
H133 H Uiso 0.157(3) 0.2872(12) 0.3538(7) 1.000 0.032(7) . .
H133' H Uiso 0.032(2) 0.2489(11) 0.3182(8) 1.000 0.027(6) . .
H133" H Uiso 0.111(2) 0.2025(11) 0.3596(6) 1.000 0.016(5) . .
O21 O Uani 0.81625(16) 0.51495(7) 0.29313(5) 1.000 0.0216(5) . .
O22 O Uani 0.79031(16) 0.42704(8) 0.24187(5) 1.000 0.0232(5) . .
O23 O Uani 0.24959(17) 0.23469(8) 0.20242(4) 1.000 0.0232(5) . .
N21 N Uani 0.59770(19) 0.45320(9) 0.28111(5) 1.000 0.0165(5) . .
C21 C Uani 0.5328(2) 0.48495(11) 0.31836(6) 1.000 0.0159(7) . .
C22 C Uani 0.5394(3) 0.55737(11) 0.32531(7) 1.000 0.0186(7) . .
C23 C Uani 0.4678(3) 0.58684(12) 0.35940(7) 1.000 0.0223(8) . .
C24 C Uani 0.3873(3) 0.54440(12) 0.38565(7) 1.000 0.0198(7) . .
C25 C Uani 0.3794(2) 0.47205(11) 0.37858(7) 1.000 0.0171(7) . .
C26 C Uani 0.4558(2) 0.44023(10) 0.34556(6) 1.000 0.0146(7) . .
C27 C Uani 0.4587(2) 0.36319(10) 0.33520(6) 1.000 0.0134(6) . .
C28 C Uani 0.4408(2) 0.35177(10) 0.28681(6) 1.000 0.0143(6) . .
C29 C Uani 0.3485(2) 0.29816(11) 0.26800(7) 1.000 0.0158(7) . .
C210 C Uani 0.3324(2) 0.28856(11) 0.22288(7) 1.000 0.0174(7) . .
C211 C Uani 0.4044(3) 0.33404(12) 0.19566(7) 1.000 0.0195(7) . .
C212 C Uani 0.4920(3) 0.38872(12) 0.21365(7) 1.000 0.0196(7) . .
C213 C Uani 0.5115(2) 0.39710(10) 0.25942(6) 1.000 0.0146(7) . .
C214 C Uani 0.7433(2) 0.46927(11) 0.27354(7) 1.000 0.0176(7) . .
C215 C Uani 0.9338(3) 0.44277(12) 0.22291(7) 1.000 0.0243(8) . .
C216 C Uani 1.0633(3) 0.43578(15) 0.25794(9) 1.000 0.0316(9) . .
C217 C Uani 0.9246(3) 0.51538(14) 0.20142(9) 1.000 0.0324(9) . .
C218 C Uani 0.9385(4) 0.38475(17) 0.18830(11) 1.000 0.0419(11) . .
C219 C Uani 0.1945(3) 0.18258(13) 0.23111(8) 1.000 0.0242(8) . .
C220 C Uani 0.4783(2) 0.30884(11) 0.36469(6) 1.000 0.0132(6) . .
C221 C Uani 0.4606(2) 0.31291(11) 0.41428(6) 1.000 0.0151(7) . .
C222 C Uani 0.3994(3) 0.23875(11) 0.42453(7) 1.000 0.0172(7) . .
C223 C Uani 0.4500(2) 0.19268(11) 0.38855(7) 1.000 0.0156(6) . .
C224 C Uani 0.4458(3) 0.11804(11) 0.38643(7) 1.000 0.0201(7) . .
C225 C Uani 0.5017(3) 0.08494(12) 0.35149(7) 1.000 0.0220(7) . .
C226 C Uani 0.5733(2) 0.12308(11) 0.31891(7) 1.000 0.0173(7) . .
C227 C Uani 0.6428(3) 0.08721(12) 0.28548(7) 1.000 0.0228(7) . .
C228 C Uani 0.7211(3) 0.12305(12) 0.25614(7) 1.000 0.0238(8) . .
C229 C Uani 0.7341(2) 0.19705(12) 0.25934(7) 1.000 0.0195(7) . .
C230 C Uani 0.6654(2) 0.23372(11) 0.29076(7) 1.000 0.0158(7) . .
C231 C Uani 0.5791(2) 0.19844(11) 0.32114(6) 1.000 0.0147(6) . .
C232 C Uani 0.5045(2) 0.23278(11) 0.35522(6) 1.000 0.0142(6) . .
C233 C Uani 0.6067(3) 0.32838(13) 0.44204(7) 1.000 0.0204(7) . .
H22 H Uiso 0.589(2) 0.5862(11) 0.3052(7) 1.000 0.016(5) . .
H23 H Uiso 0.467(2) 0.6392(12) 0.3636(7) 1.000 0.028(6) . .
H24 H Uiso 0.338(2) 0.5658(10) 0.4095(6) 1.000 0.013(5) . .
H25 H Uiso 0.319(2) 0.4446(10) 0.3967(7) 1.000 0.014(5) . .
H29 H Uiso 0.301(2) 0.2705(11) 0.2864(7) 1.000 0.020(6) . .
H211 H Uiso 0.390(2) 0.3266(10) 0.1646(7) 1.000 0.014(5) . .
H212 H Uiso 0.545(2) 0.4190(11) 0.1951(7) 1.000 0.022(6) . .
H216 H Uiso 1.066(3) 0.4730(13) 0.2815(8) 1.000 0.037(7) . .
H216' H Uiso 1.157(3) 0.4391(12) 0.2438(8) 1.000 0.035(7) . .
H216" H Uiso 1.065(3) 0.3866(15) 0.2739(9) 1.000 0.056(8) . .
H217 H Uiso 0.838(3) 0.5173(12) 0.1792(8) 1.000 0.036(7) . .
H217' H Uiso 1.016(2) 0.5242(11) 0.1866(7) 1.000 0.024(6) . .
H217" H Uiso 0.927(3) 0.5542(14) 0.2261(9) 1.000 0.054(8) . .
H218 H Uiso 0.942(3) 0.3380(14) 0.2026(8) 1.000 0.040(8) . .
H218' H Uiso 1.033(3) 0.3903(13) 0.1723(8) 1.000 0.046(7) . .
H218" H Uiso 0.853(4) 0.3859(18) 0.1671(11) 1.000 0.087(13) . .
H219 H Uiso 0.280(3) 0.1646(13) 0.2530(8) 1.000 0.040(7) . .
H219' H Uiso 0.155(2) 0.1410(12) 0.2113(7) 1.000 0.027(6) . .
H219" H Uiso 0.110(3) 0.2036(11) 0.2482(7) 1.000 0.027(6) . .
H221 H Uiso 0.388(2) 0.3485(11) 0.4204(7) 1.000 0.020(6) . .
H222 H Uiso 0.439(2) 0.2223(10) 0.4547(7) 1.000 0.015(5) . .
H222' H Uiso 0.287(2) 0.2384(10) 0.4240(6) 1.000 0.017(5) . .
H224 H Uiso 0.400(2) 0.0910(10) 0.4102(7) 1.000 0.013(5) . .
H225 H Uiso 0.497(2) 0.0325(12) 0.3501(7) 1.000 0.021(6) . .
H227 H Uiso 0.636(2) 0.0352(12) 0.2842(7) 1.000 0.028(6) . .
H228 H Uiso 0.767(2) 0.0951(12) 0.2319(7) 1.000 0.031(6) . .
H229 H Uiso 0.794(2) 0.2218(11) 0.2385(7) 1.000 0.018(5) . .
H230 H Uiso 0.676(2) 0.2847(10) 0.2934(6) 1.000 0.009(5) . .
H233 H Uiso 0.684(3) 0.2895(12) 0.4379(7) 1.000 0.031(6) . .
H233' H Uiso 0.588(2) 0.3321(11) 0.4748(7) 1.000 0.021(6) . .
H233" H Uiso 0.649(3) 0.3738(13) 0.4343(7) 1.000 0.032(7) . .

loop_
_atom_type_symbol
_atom_type_description
_atom_type_scat_dispersion_real
_atom_type_scat_dispersion_imag
_atom_type_scat_source
O O 0.0106 0.0060 'International Tables Vol C Tables 4.2.6.8 and 6.1.1.4'
N N 0.0061 0.0033 'International Tables Vol C Tables 4.2.6.8 and 6.1.1.4'
H H 0.0000 0.0000 'International Tables Vol C Tables 4.2.6.8 and 6.1.1.4'
C C 0.0033 0.0016 'International Tables Vol C Tables 4.2.6.8 and 6.1.1.4'

loop_
_geom_angle_atom_site_label_1
_geom_angle_atom_site_label_2
_geom_angle_atom_site_label_3
_geom_angle
_geom_angle_site_symmetry_1
_geom_angle_site_symmetry_2
_geom_angle_site_symmetry_3
_geom_angle_publ_flag
C114 O12 C115 120.16(15) . . . yes
C110 O13 C119 116.40(17) . . . yes
C214 O22 C215 119.80(16) . . . yes
C210 O23 C219 115.96(16) . . . yes
C113 N11 C114 124.22(15) . . . yes
C11 N11 C113 114.59(15) . . . yes
C11 N11 C114 121.05(15) . . . yes
C21 N21 C213 114.88(15) . . . yes
C21 N21 C214 119.61(16) . . . yes
C213 N21 C214 124.58(16) . . . yes
N11 C11 C12 121.78(18) . . . yes
C12 C11 C16 120.86(18) . . . no
N11 C11 C16 117.26(17) . . . yes
C11 C12 C13 119.7(2) . . . no
C12 C13 C14 120.4(2) . . . no
C13 C14 C15 120.1(2) . . . no
C14 C15 C16 121.0(2) . . . no
C11 C16 C17 115.95(16) . . . no
C15 C16 C17 126.22(18) . . . no
C11 C16 C15 117.79(19) . . . no
C18 C17 C120 124.88(18) . . . no
C16 C17 C18 109.94(16) . . . no
C16 C17 C120 125.03(17) . . . no
C17 C18 C19 123.39(17) . . . no
C17 C18 C113 117.37(17) . . . no
C19 C18 C113 119.12(17) . . . no
C18 C19 C110 120.33(18) . . . no
C19 C110 C111 120.44(18) . . . no
O13 C110 C111 123.68(18) . . . yes
O13 C110 C19 115.86(17) . . . yes
C110 C111 C112 119.18(19) . . . no
C111 C112 C113 120.54(18) . . . no
C11 C12 H12 117.9(12) . . . no
C13 C12 H12 122.4(12) . . . no
C14 C13 H13 121.1(12) . . . no
N11 C113 C112 122.74(17) . . . yes
C18 C113 C112 120.32(17) . . . no
N11 C113 C18 116.87(16) . . . yes
C12 C13 H13 118.4(12) . . . no
O12 C114 N11 110.16(16) . . . yes
C13 C14 H14 122.5(11) . . . no
O11 C114 O12 125.86(17) . . . yes
O11 C114 N11 123.96(18) . . . yes
C15 C14 H14 117.4(11) . . . no
C14 C15 H15 117.2(12) . . . no
O12 C115 C116 111.81(17) . . . yes
O12 C115 C117 108.27(16) . . . yes
C16 C15 H15 121.7(12) . . . no
C116 C115 C118 111.01(18) . . . no
C117 C115 C118 111.52(18) . . . no
O12 C115 C118 101.74(16) . . . yes
C116 C115 C117 112.03(19) . . . no
C18 C19 H19 121.1(11) . . . no
C110 C19 H19 118.6(11) . . . no
C17 C120 C121 124.73(18) . . . no
C121 C120 C132 105.64(16) . . . no
C17 C120 C132 129.45(17) . . . no
C120 C121 C122 103.37(16) . . . no
C120 C121 C133 111.75(16) . . . no
C122 C121 C133 111.50(18) . . . no
C121 C122 C123 104.10(18) . . . no
C124 C123 C132 122.49(19) . . . no
C122 C123 C124 126.02(19) . . . no
C122 C123 C132 111.49(18) . . . no
C123 C124 C125 118.9(2) . . . no
C124 C125 C126 121.2(2) . . . no
C127 C126 C131 119.52(18) . . . no
C125 C126 C127 120.3(2) . . . no
C125 C126 C131 120.06(18) . . . no
C126 C127 C128 121.3(2) . . . no
C127 C128 C129 119.8(2) . . . no
C128 C129 C130 120.5(2) . . . no
C129 C130 C131 121.7(2) . . . no
C130 C131 C132 125.38(18) . . . no
C126 C131 C132 117.30(17) . . . no
C126 C131 C130 117.10(17) . . . no
C123 C132 C131 119.18(17) . . . no
C120 C132 C123 108.68(16) . . . no
C120 C132 C131 131.92(17) . . . no
C110 C111 H111 120.3(12) . . . no
C112 C111 H111 120.5(12) . . . no
C111 C112 H112 118.6(11) . . . no
C113 C112 H112 120.8(11) . . . no
C115 C116 H116 114.1(15) . . . no
H116' C116 H116" 106.6(17) . . . no
C115 C116 H116' 107.7(13) . . . no
C115 C116 H116" 108.7(12) . . . no
H116' C116 H116 109(2) . . . no
H116" C116 H116 110.7(19) . . . no
H117" C117 H117 110.5(18) . . . no
H117' C117 H117" 104.1(17) . . . no
H117' C117 H117 109(2) . . . no
C115 C117 H117' 109.2(13) . . . no
C115 C117 H117" 113.3(13) . . . no
C115 C117 H117 110.5(14) . . . no
H118" C118 H118 107.8(17) . . . no
C115 C118 H118 110.7(13) . . . no
C115 C118 H118' 108.8(13) . . . no
C115 C118 H118" 111.8(13) . . . no
H118' C118 H118" 108.1(19) . . . no
H118' C118 H118 109.5(17) . . . no
O13 C119 H119' 105.2(13) . . . no
H119" C119 H119 112(2) . . . no
O13 C119 H119" 111.9(14) . . . no
O13 C119 H119 108.2(14) . . . no
H119' C119 H119" 108(2) . . . no
H119' C119 H119 112(2) . . . no
C133 C121 H121 107.8(10) . . . no
C22 C21 C26 121.34(18) . . . no
C122 C121 H121 109.4(11) . . . no
C120 C121 H121 113.0(10) . . . no
N21 C21 C22 120.84(18) . . . yes
N21 C21 C26 117.72(17) . . . yes
C121 C122 H122 111.3(12) . . . no
C123 C122 H122' 110.8(11) . . . no
C123 C122 H122 115.0(12) . . . no
H122' C122 H122 105.3(15) . . . no
C121 C122 H122' 110.3(11) . . . no
C21 C22 C23 119.6(2) . . . no
C22 C23 C24 120.2(2) . . . no
C123 C124 H124 118.3(13) . . . no
C125 C124 H124 122.8(13) . . . no
C23 C24 C25 120.4(2) . . . no
C124 C125 H125 121.3(11) . . . no
C24 C25 C26 120.79(19) . . . no
C126 C125 H125 117.5(11) . . . no
C21 C26 C27 116.31(16) . . . no
C25 C26 C27 126.06(17) . . . no
C21 C26 C25 117.58(18) . . . no
C126 C127 H127 118.7(13) . . . no
C128 C127 H127 120.0(14) . . . no
C28 C27 C220 122.59(17) . . . no
C26 C27 C28 110.47(16) . . . no
C26 C27 C220 126.92(17) . . . no
C129 C128 H128 119.5(14) . . . no
C127 C128 H128 120.7(14) . . . no
C29 C28 C213 119.41(17) . . . no
C27 C28 C213 119.29(17) . . . no
C27 C28 C29 121.24(17) . . . no
C28 C29 C210 120.47(18) . . . no
C130 C129 H129 118.6(12) . . . no
C128 C129 H129 120.9(12) . . . no
C129 C130 H130 119.7(12) . . . no
C131 C130 H130 118.6(12) . . . no
C121 C133 H133' 109.4(11) . . . no
C121 C133 H133" 110.5(10) . . . no
C121 C133 H133 111.8(13) . . . no
H133' C133 H133" 110.4(16) . . . no
H133' C133 H133 108.3(16) . . . no
H133" C133 H133 106.6(17) . . . no
C21 C22 H22 118.7(12) . . . no
C23 C22 H22 121.6(12) . . . no
C24 C23 H23 119.4(12) . . . no
C22 C23 H23 120.2(12) . . . no
C25 C24 H24 120.4(11) . . . no
C23 C24 H24 119.3(11) . . . no
C24 C25 H25 117.9(12) . . . no
C26 C25 H25 121.3(12) . . . no
C28 C29 H29 117.8(13) . . . no
C210 C29 H29 121.8(13) . . . no
C29 C210 C211 119.69(19) . . . no
O23 C210 C29 123.42(18) . . . yes
O23 C210 C211 116.88(18) . . . yes
C210 C211 C212 120.5(2) . . . no
C211 C212 C213 119.7(2) . . . no
C28 C213 C212 120.18(18) . . . no
N21 C213 C212 123.69(18) . . . yes
N21 C213 C28 116.08(16) . . . yes
O21 C214 O22 125.45(17) . . . yes
O21 C214 N21 123.90(19) . . . yes
O22 C214 N21 110.65(17) . . . yes
O22 C215 C217 109.2(2) . . . yes
O22 C215 C218 101.6(2) . . . yes
C216 C215 C217 112.9(2) . . . no
C216 C215 C218 110.8(2) . . . no
C217 C215 C218 111.0(2) . . . no
O22 C215 C216 110.84(18) . . . yes
C27 C220 C221 126.12(18) . . . no
C221 C220 C232 105.72(16) . . . no
C27 C220 C232 127.86(17) . . . no
C222 C221 C233 111.64(17) . . . no
C220 C221 C222 102.88(16) . . . no
C220 C221 C233 112.97(16) . . . no
C221 C222 C223 103.94(17) . . . no
C222 C223 C224 127.16(19) . . . no
C222 C223 C232 111.43(18) . . . no
C224 C223 C232 121.42(19) . . . no
C223 C224 C225 118.8(2) . . . no
C224 C225 C226 122.0(2) . . . no
C225 C226 C231 119.26(18) . . . no
C225 C226 C227 121.0(2) . . . no
C227 C226 C231 119.72(18) . . . no
C226 C227 C228 121.4(2) . . . no
C227 C228 C229 119.5(2) . . . no
C228 C229 C230 120.7(2) . . . no
C229 C230 C231 121.47(19) . . . no
C230 C231 C232 124.98(19) . . . no
C226 C231 C232 117.81(17) . . . no
C226 C231 C230 117.12(17) . . . no
C220 C232 C223 108.22(16) . . . no
C220 C232 C231 131.83(17) . . . no
C223 C232 C231 119.84(19) . . . no
C210 C211 H211 117.8(11) . . . no
C212 C211 H211 121.7(12) . . . no
C211 C212 H212 120.8(13) . . . no
C213 C212 H212 119.4(13) . . . no
C215 C216 H216' 109.3(15) . . . no
C215 C216 H216" 112.4(15) . . . no
C215 C216 H216 114.1(15) . . . no
H216' C216 H216" 106(2) . . . no
H216' C216 H216 107(2) . . . no
H216" C216 H216 107(2) . . . no
C215 C217 H217' 109.4(12) . . . no
C215 C217 H217" 109.2(15) . . . no
C215 C217 H217 109.7(14) . . . no
H217' C217 H217" 104.0(19) . . . no
H217' C217 H217 109.1(19) . . . no
H217" C217 H217 115(2) . . . no
C215 C218 H218' 109.2(14) . . . no
C215 C218 H218" 112(2) . . . no
C215 C218 H218 110.1(15) . . . no
H218' C218 H218" 110(3) . . . no
H218' C218 H218 108(2) . . . no
H218" C218 H218 108(3) . . . no
O23 C219 H219' 106.8(12) . . . no
O23 C219 H219" 110.6(12) . . . no
O23 C219 H219 109.7(14) . . . no
H219' C219 H219" 110.4(17) . . . no
H219' C219 H219 109.0(18) . . . no
H219" C219 H219 110.3(19) . . . no
C220 C221 H221 110.8(13) . . . no
C222 C221 H221 109.2(12) . . . no
C233 C221 H221 109.2(12) . . . no
C221 C222 H222' 112.2(11) . . . no
C221 C222 H222 111.0(11) . . . no
C223 C222 H222' 110.8(11) . . . no
C223 C222 H222 112.2(11) . . . no
H222' C222 H222 106.8(15) . . . no
C223 C224 H224 119.1(11) . . . no
C225 C224 H224 122.0(11) . . . no
C224 C225 H225 118.2(12) . . . no
C226 C225 H225 119.7(12) . . . no
C226 C227 H227 118.4(12) . . . no
C228 C227 H227 120.2(12) . . . no
C227 C228 H228 118.7(13) . . . no
C229 C228 H228 121.7(13) . . . no
C228 C229 H229 118.3(12) . . . no
C230 C229 H229 121.0(12) . . . no
C229 C230 H230 120.7(11) . . . no
C231 C230 H230 117.8(11) . . . no
C221 C233 H233' 109.7(11) . . . no
C221 C233 H233" 111.9(14) . . . no
C221 C233 H233 111.1(13) . . . no
H233' C233 H233" 106.0(17) . . . no
H233' C233 H233 109.9(16) . . . no
H233" C233 H233 108(2) . . . no

loop_
_geom_bond_atom_site_label_1
_geom_bond_atom_site_label_2
_geom_bond_distance
_geom_bond_site_symmetry_1
_geom_bond_site_symmetry_2
_geom_bond_publ_flag
O11 C114 1.204(2) . . yes
O12 C114 1.344(2) . . yes
O12 C115 1.487(2) . . yes
O13 C110 1.374(2) . . yes
O13 C119 1.431(3) . . yes
O21 C214 1.206(2) . . yes
O22 C215 1.492(3) . . yes
O22 C214 1.343(3) . . yes
O23 C210 1.374(3) . . yes
O23 C219 1.429(3) . . yes
N11 C11 1.435(2) . . yes
N11 C114 1.386(2) . . yes
N11 C113 1.433(2) . . yes
N21 C213 1.436(3) . . yes
N21 C21 1.445(2) . . yes
N21 C214 1.387(3) . . yes
C11 C12 1.386(3) . . no
C11 C16 1.408(3) . . no
C12 C13 1.376(3) . . no
C13 C14 1.385(3) . . no
C14 C15 1.378(3) . . no
C15 C16 1.397(3) . . no
C16 C17 1.493(3) . . no
C17 C18 1.478(3) . . no
C17 C120 1.354(3) . . no
C18 C113 1.395(3) . . no
C18 C19 1.392(3) . . no
C19 C110 1.381(3) . . no
C110 C111 1.395(3) . . no
C111 C112 1.386(3) . . no
C112 C113 1.383(3) . . no
C12 H12 0.942(19) . . no
C13 H13 0.97(2) . . no
C14 H14 0.98(2) . . no
C115 C116 1.520(3) . . no
C115 C118 1.514(3) . . no
C15 H15 0.97(2) . . no
C115 C117 1.514(3) . . no
C19 H19 0.979(18) . . no
C120 C132 1.481(3) . . no
C120 C121 1.529(3) . . no
C121 C122 1.537(3) . . no
C121 C133 1.526(3) . . no
C122 C123 1.495(3) . . no
C123 C132 1.380(3) . . no
C123 C124 1.399(3) . . no
C124 C125 1.359(3) . . no
C125 C126 1.418(3) . . no
C126 C131 1.428(3) . . no
C126 C127 1.412(3) . . no
C127 C128 1.364(3) . . no
C128 C129 1.393(3) . . no
C129 C130 1.375(3) . . no
C130 C131 1.414(3) . . no
C131 C132 1.435(3) . . no
C111 H111 0.98(2) . . no
C112 H112 0.940(19) . . no
C116 H116" 0.99(2) . . no
C116 H116 1.00(2) . . no
C116 H116' 0.97(3) . . no
C117 H117" 0.98(2) . . no
C117 H117 0.97(3) . . no
C117 H117' 1.01(3) . . no
C118 H118" 1.04(3) . . no
C118 H118 0.99(2) . . no
C118 H118' 1.01(3) . . no
C119 H119' 1.07(3) . . no
C119 H119" 1.01(3) . . no
C119 H119 1.03(2) . . no
C121 H121 1.027(18) . . no
C21 C22 1.380(3) . . no
C21 C26 1.404(3) . . no
C22 C23 1.381(3) . . no
C122 H122' 0.994(18) . . no
C122 H122 0.97(2) . . no
C23 C24 1.378(3) . . no
C124 H124 0.94(2) . . no
C24 C25 1.380(3) . . no
C25 C26 1.398(3) . . no
C125 H125 0.98(2) . . no
C26 C27 1.485(3) . . no
C127 H127 1.03(2) . . no
C27 C220 1.359(3) . . no
C27 C28 1.475(3) . . no
C128 H128 0.93(2) . . no
C28 C213 1.384(3) . . no
C28 C29 1.397(3) . . no
C129 H129 0.98(2) . . no
C29 C210 1.372(3) . . no
C130 H130 0.96(2) . . no
C133 H133" 1.01(2) . . no
C133 H133' 0.98(2) . . no
C133 H133 1.06(3) . . no
C22 H22 0.96(2) . . no
C23 H23 0.99(2) . . no
C24 H24 0.969(18) . . no
C25 H25 0.958(19) . . no
C29 H29 0.90(2) . . no
C210 C211 1.389(3) . . no
C211 C212 1.380(3) . . no
C212 C213 1.390(3) . . no
C215 C216 1.512(4) . . no
C215 C217 1.513(3) . . no
C215 C218 1.517(4) . . no
C220 C221 1.525(3) . . no
C220 C232 1.484(3) . . no
C221 C222 1.543(3) . . no
C221 C233 1.527(3) . . no
C222 C223 1.495(3) . . no
C223 C224 1.407(3) . . no
C223 C232 1.385(3) . . no
C224 C225 1.362(3) . . no
C225 C226 1.421(3) . . no
C226 C231 1.422(3) . . no
C226 C227 1.409(3) . . no
C227 C228 1.362(3) . . no
C228 C229 1.401(3) . . no
C229 C230 1.368(3) . . no
C230 C231 1.421(3) . . no
C231 C232 1.435(3) . . no
C211 H211 0.95(2) . . no
C212 H212 0.96(2) . . no
C216 H216' 0.98(3) . . no
C216 H216" 1.04(3) . . no
C216 H216 1.00(2) . . no
C217 H217' 0.987(19) . . no
C217 H217" 1.04(3) . . no
C217 H217 0.99(3) . . no
C218 H218' 1.02(3) . . no
C218 H218" 0.96(3) . . no
C218 H218 0.98(3) . . no
C219 H219' 1.03(2) . . no
C219 H219" 1.04(3) . . no
C219 H219 1.03(3) . . no
C221 H221 0.97(2) . . no
C222 H222' 1.013(18) . . no
C222 H222 1.00(2) . . no
C224 H224 1.00(2) . . no
C225 H225 0.99(2) . . no
C227 H227 0.98(2) . . no
C228 H228 1.02(2) . . no
C229 H229 0.98(2) . . no
C230 H230 0.967(19) . . no
C233 H233' 1.02(2) . . no
C233 H233" 0.97(3) . . no
C233 H233 1.03(3) . . no

loop_
_geom_contact_atom_site_label_1
_geom_contact_atom_site_label_2
_geom_contact_distance
_geom_contact_site_symmetry_1
_geom_contact_site_symmetry_2
_geom_contact_publ_flag
O11 C12 2.854(3) . . no
O11 C116 2.933(3) . . no
O11 C117 3.087(3) . . no
O11 C224 3.333(3) . . no
O11 O11 3.225(2) . 3_656 no
O11 C117 3.410(3) . 3_656 no
O12 C112 2.828(2) . . no
O13 C125 3.306(3) . 3_566 no
O21 C219 3.240(3) . 2_655 no
O21 C22 2.873(3) . . no
O21 C217 3.024(3) . . no
O21 C216 2.957(3) . . no
O22 C212 2.843(3) . . no
O11 H116 2.45(3) . . no
O11 H117" 2.59(2) . . no
O11 H224 2.43(2) . . no
O11 H12 2.375(19) . . no
O11 H117" 2.55(2) . 3_656 no
O12 H112 2.571(18) . . no
O12 H222 2.71(2) . . no
O13 H24 2.759(19) . 3_566 no
O13 H125 2.42(2) . 3_566 no
O21 H217" 2.45(3) . . no
O21 H124 2.59(2) . 1_655 no
O21 H216 2.44(3) . . no
O21 H22 2.504(19) . . no
O21 H219' 2.39(2) . 2_655 no
O22 H212 2.523(19) . . no
O23 H111 2.57(2) . 4_554 no
C12 O11 2.854(3) . . no
C12 C12 3.286(3) . 3_556 no
C15 C121 3.217(3) . . no
C17 C130 3.442(3) . . no
C18 C130 3.037(3) . . no
C18 C131 3.355(3) . . no
C19 C132 3.331(3) . . no
C19 C130 3.181(3) . . no
C19 C131 3.322(3) . . no
C22 O21 2.873(3) . . no
C22 C228 3.478(3) . 2_655 no
C24 C128 3.572(4) . 3_666 no
C24 C119 3.548(4) . 3_566 no
C25 C221 3.247(3) . . no
C27 C230 3.417(3) . . no
C28 C230 3.003(3) . . no
C28 C231 3.278(3) . . no
C29 C230 3.125(3) . . no
C29 C231 3.137(3) . . no
C29 C232 3.131(3) . . no
C112 O12 2.828(2) . . no
C113 C130 3.516(3) . . no
C14 H217' 3.09(2) . 2_645 no
C114 C222 3.523(3) . . no
C15 H121 2.592(19) . . no
C16 H121 2.908(18) . . no
C116 O11 2.933(3) . . no
C17 H222' 2.926(18) . . no
C17 H130 2.87(2) . . no
C17 H233 3.05(3) . 1_455 no
C117 O11 3.087(3) . . no
C117 O11 3.410(3) . 3_656 no
C18 H130 2.43(2) . . no
C18 H116' 3.04(2) . 1_455 no
C119 C24 3.548(4) . 3_566 no
C119 C125 3.598(3) . 3_566 no
C19 H130 2.938(19) . . no
C119 C219 3.511(4) . 4_555 no
C121 C230 3.509(3) . 1_455 no
C121 C15 3.217(3) . . no
C122 C230 3.529(3) . 1_455 no
C122 C233 3.562(4) . 1_455 no
C23 H119' 3.06(3) . 3_566 no
C24 H119' 2.71(3) . 3_566 no
C24 H128 2.85(2) . 3_666 no
C25 H221 2.65(2) . . no
C125 C119 3.598(3) . 3_566 no
C25 H128 3.04(2) . 3_666 no
C125 C127 3.360(4) . 3_566 no
C125 O13 3.306(3) . 3_566 no
C26 H221 2.96(2) . . no
C126 C126 3.520(3) . 3_566 no
C126 C127 3.563(3) . 3_566 no
C27 H230 2.841(18) . . no
C127 C125 3.360(4) . 3_566 no
C27 H122' 2.903(18) . 1_655 no
C127 C126 3.563(3) . 3_566 no
C128 C24 3.572(4) . 3_666 no
C28 H230 2.462(18) . . no
C29 H230 2.996(18) . . no
C29 H219" 2.82(2) . . no
C29 H219 2.62(2) . . no
C29 H216" 3.07(3) . 1_455 no
C130 C113 3.516(3) . . no
C130 C222 3.541(3) . . no
C130 C18 3.037(3) . . no
C130 C17 3.442(3) . . no
C130 C221 3.489(3) . . no
C130 C19 3.181(3) . . no
C131 C18 3.355(3) . . no
C131 C19 3.322(3) . . no
C132 C19 3.331(3) . . no
C133 C222 3.590(4) . . no
C110 H118' 2.98(3) . 1_455 no
C110 H125 3.07(2) . 3_566 no
C111 H119 2.77(3) . . no
C111 H119" 2.76(2) . . no
C212 O22 2.843(3) . . no
C112 H13 2.83(2) . 3_556 no
C113 H130 2.69(2) . . no
C213 C230 3.472(3) . . no
C114 H117" 2.81(2) . . no
C114 H224 3.06(2) . . no
C114 H222 2.81(2) . . no
C114 H12 2.78(2) . . no
C114 H116 2.94(3) . . no
C114 H112 2.938(18) . . no
C116 H12 3.00(2) . 3_656 no
C216 O21 2.957(3) . . no
C117 H225 3.01(2) . 3_656 no
C217 O21 3.024(3) . . no
C119 H125 2.924(19) . 3_566 no
C119 H219' 2.81(2) . 4_555 no
C119 H111 2.50(2) . . no
C219 C119 3.511(4) . 4_554 no
C219 O21 3.240(3) . 2_645 no
C120 H130 2.97(2) . . no
C120 H233 2.84(3) . 1_455 no
C120 H222' 2.764(18) . . no
C120 H19 3.040(18) . . no
C221 C130 3.489(3) . . no
C121 H15 2.89(2) . . no
C221 C25 3.247(3) . . no
C122 H230 2.948(18) . 1_455 no
C222 C130 3.541(3) . . no
C222 C114 3.523(3) . . no
C222 C133 3.590(4) . . no
C123 H133 3.10(2) . . no
C123 H233" 3.07(3) . 1_455 no
C224 O11 3.333(3) . . no
C125 H24 3.097(18) . . no
C125 H25 3.037(19) . . no
C126 H25 2.84(2) . . no
C228 C22 3.478(3) . 2_645 no
C230 C27 3.417(3) . . no
C230 C121 3.509(3) . 1_655 no
C230 C28 3.003(3) . . no
C130 H221 2.84(2) . . no
C230 C213 3.472(3) . . no
C230 C122 3.529(3) . 1_655 no
C230 C29 3.125(3) . . no
C131 H25 3.04(2) . . no
C131 H221 2.945(19) . . no
C231 C29 3.137(3) . . no
C231 C28 3.278(3) . . no
C132 H133 3.05(2) . . no
C132 H19 3.024(18) . . no
C232 C29 3.131(3) . . no
C233 C122 3.562(4) . 1_655 no
C133 H29 2.99(2) . . no
C133 H222' 2.864(18) . . no
C212 H227 2.99(2) . 2_655 no
C213 H230 2.733(19) . . no
C214 H212 3.00(2) . . no
C214 H217" 2.79(3) . . no
C214 H216 2.90(3) . . no
C214 H122 3.05(2) . 1_655 no
C214 H22 2.82(2) . . no
C219 H29 2.49(2) . . no
C219 H22 2.95(2) . 2_645 no
C219 H119" 2.98(2) . 4_554 no
C219 H217" 3.00(3) . 2_645 no
C220 H133 2.92(3) . . no
C220 H122' 2.732(18) . 1_655 no
C220 H230 2.954(18) . . no
C220 H29 2.83(2) . . no
C221 H25 2.818(19) . . no
C222 H130 3.02(2) . . no
C222 H133 3.06(2) . . no
C223 H233 3.07(2) . . no
C225 H15 3.062(19) . 1_655 no
C225 H14 2.937(19) . 1_655 no
C226 H15 3.03(2) . 1_655 no
C230 H121 2.845(18) . 1_655 no
C231 H29 2.961(19) . . no
C231 H121 2.884(18) . 1_655 no
C231 H15 3.10(2) . 1_655 no
C232 H29 2.74(2) . . no
C232 H233 3.05(2) . . no
C233 H19 3.068(18) . 1_655 no
C233 H122' 2.869(18) . 1_655 no
H116' C18 3.04(2) . 1_655 no
H116' H118' 2.49(3) . . no
H116" H222 2.40(3) . . no
H116" H118 2.49(3) . . no
H117' H118' 2.56(3) . . no
H117" C114 2.81(2) . . no
H117" O11 2.59(2) . . no
H117" O11 2.55(2) . 3_656 no
H117" H224 2.54(3) . 3_656 no
H117" H116 2.57(3) . . no
H118' C110 2.98(3) . 1_655 no
H118' H117' 2.56(3) . . no
H118' H116' 2.49(3) . . no
H118" H117 2.53(3) . . no
H118" H211 2.43(3) . 4_555 no
H119' C24 2.71(3) . 3_566 no
H119' H24 2.56(3) . 3_566 no
H119' C23 3.06(3) . 3_566 no
H119" H111 2.36(3) . . no
H119" C111 2.76(2) . . no
H119" C219 2.98(2) . 4_555 no
H119" H219' 2.19(3) . 4_555 no
H122' C27 2.903(18) . 1_455 no
H122' C220 2.732(18) . 1_455 no
H122' C233 2.869(18) . 1_455 no
H122' H233" 2.48(3) . 1_455 no
H122' H230 2.57(3) . 1_455 no
H133' H219" 2.45(3) . . no
H133' H122 2.45(3) . . no
H133" H222' 2.50(3) . . no
H12 C114 2.78(2) . . no
H12 C116 3.00(2) . 3_656 no
H12 H116 2.55(3) . 3_656 no
H12 O11 2.375(19) . . no
H216' H218' 2.52(3) . . no
H13 C112 2.83(2) . 3_556 no
H216" C29 3.07(3) . 1_655 no
H216" H218 2.51(4) . . no
H216" H122 2.54(3) . 1_655 no
H14 C225 2.937(19) . 1_455 no
H217' H218' 2.57(3) . . no
H217' C14 3.09(2) . 2_655 no
H15 C225 3.062(19) . 1_455 no
H15 C121 2.89(2) . . no
H15 H121 2.06(3) . . no
H15 C226 3.03(2) . 1_455 no
H15 C231 3.10(2) . 1_455 no
H217" O21 2.45(3) . . no
H217" C219 3.00(3) . 2_655 no
H217" H216 2.52(4) . . no
H217" C214 2.79(3) . . no
H218' H217' 2.57(3) . . no
H218' H216' 2.52(3) . . no
H218" H217 2.51(4) . . no
H219' C119 2.81(2) . 4_554 no
H219' O21 2.39(2) . 2_645 no
H219' H119" 2.19(3) . 4_554 no
H19 C120 3.040(18) . . no
H19 C132 3.024(18) . . no
H19 C233 3.068(18) . 1_455 no
H219" C29 2.82(2) . . no
H219" H133' 2.45(3) . . no
H219" H29 2.35(3) . . no
H222' C120 2.764(18) . . no
H222' C133 2.864(18) . . no
H222' C17 2.926(18) . . no
H222' H133" 2.50(3) . . no
H222' H133 2.51(3) . . no
H233' H222 2.51(3) . . no
H22 C219 2.95(2) . 2_655 no
H22 C214 2.82(2) . . no
H22 O21 2.504(19) . . no
H233" C123 3.07(3) . 1_655 no
H233" H122' 2.48(3) . 1_655 no
H24 C125 3.097(18) . . no
H24 O13 2.759(19) . 3_566 no
H24 H119' 2.56(3) . 3_566 no
H25 H221 2.02(3) . . no
H25 C125 3.037(19) . . no
H25 C126 2.84(2) . . no
H25 C131 3.04(2) . . no
H25 C221 2.818(19) . . no
H29 C231 2.961(19) . . no
H29 C232 2.74(2) . . no
H29 H219" 2.35(3) . . no
H29 H133 2.53(3) . . no
H29 H219 2.24(3) . . no
H29 C133 2.99(2) . . no
H29 C219 2.49(2) . . no
H29 C220 2.83(2) . . no
H111 C119 2.50(2) . . no
H111 H119" 2.36(3) . . no
H111 H119 2.26(3) . . no
H111 O23 2.57(2) . 4_555 no
H112 C114 2.938(18) . . no
H112 O12 2.571(18) . . no
H116 C114 2.94(3) . . no
H116 H117" 2.57(3) . . no
H116 O11 2.45(3) . . no
H116 H12 2.55(3) . 3_656 no
H117 H118" 2.53(3) . . no
H117 H225 2.58(3) . 3_656 no
H118 H116" 2.49(3) . . no
H119 H111 2.26(3) . . no
H119 C111 2.77(3) . . no
H121 H15 2.06(3) . . no
H121 C15 2.592(19) . . no
H121 C16 2.908(18) . . no
H121 C230 2.845(18) . 1_455 no
H121 C231 2.884(18) . 1_455 no
H122 H133' 2.45(3) . . no
H122 H216" 2.54(3) . 1_455 no
H122 C214 3.05(2) . 1_455 no
H124 O21 2.59(2) . 1_455 no
H125 H127 2.40(3) . . no
H125 C110 3.07(2) . 3_566 no
H125 C119 2.924(19) . 3_566 no
H125 O13 2.42(2) . 3_566 no
H127 H125 2.40(3) . . no
H128 C24 2.85(2) . 3_666 no
H128 C25 3.04(2) . 3_666 no
H130 C17 2.87(2) . . no
H130 C18 2.43(2) . . no
H130 C19 2.938(19) . . no
H130 C113 2.69(2) . . no
H130 C222 3.02(2) . . no
H130 C120 2.97(2) . . no
H133 C132 3.05(2) . . no
H133 C220 2.92(3) . . no
H133 C123 3.10(2) . . no
H133 H222' 2.51(3) . . no
H133 H29 2.53(3) . . no
H133 C222 3.06(2) . . no
H211 H118" 2.43(3) . 4_554 no
H212 O22 2.523(19) . . no
H212 C214 3.00(2) . . no
H212 H225 2.55(3) . 2_655 no
H216 O21 2.44(3) . . no
H216 C214 2.90(3) . . no
H216 H217" 2.52(4) . . no
H217 H218" 2.51(4) . . no
H218 H216" 2.51(4) . . no
H219 C29 2.62(2) . . no
H219 H29 2.24(3) . . no
H221 C25 2.65(2) . . no
H221 C26 2.96(2) . . no
H221 C130 2.84(2) . . no
H221 C131 2.945(19) . . no
H221 H25 2.02(3) . . no
H222 O12 2.71(2) . . no
H222 C114 2.81(2) . . no
H222 H116" 2.40(3) . . no
H222 H233' 2.51(3) . . no
H224 O11 2.43(2) . . no
H224 C114 3.06(2) . . no
H224 H117" 2.54(3) . 3_656 no
H225 H227 2.45(3) . . no
H225 H212 2.55(3) . 2_645 no
H225 C117 3.01(2) . 3_656 no
H225 H117 2.58(3) . 3_656 no
H227 H225 2.45(3) . . no
H227 C212 2.99(2) . 2_645 no
H230 C27 2.841(18) . . no
H230 C28 2.462(18) . . no
H230 C29 2.996(18) . . no
H230 C122 2.948(18) . 1_655 no
H230 C213 2.733(19) . . no
H230 C220 2.954(18) . . no
H230 H122' 2.57(3) . 1_655 no
H233 C17 3.05(3) . 1_655 no
H233 C120 2.84(3) . 1_655 no
H233 C223 3.07(2) . . no
H233 C232 3.05(2) . . no

loop_
_geom_hbond_atom_site_label_D
_geom_hbond_atom_site_label_H
_geom_hbond_atom_site_label_A
_geom_hbond_distance_DH
_geom_hbond_distance_HA
_geom_hbond_distance_DA
_geom_hbond_angle_DHA
_geom_hbond_site_symmetry_A
_geom_hbond_publ_flag
C117 H117" O11 0.98(2) 2.59(2) 3.087(3) 111.7(15) . yes
C117 H117" O11 0.98(2) 2.55(2) 3.410(3) 147.5(15) 3_656 yes
C12 H12 O11 0.942(19) 2.375(19) 2.854(3) 111.1(15) . yes
C217 H217" O21 1.04(3) 2.45(3) 3.024(3) 113.4(18) . yes
C219 H219' O21 1.03(2) 2.39(2) 3.240(3) 138.8(16) 2_645 yes
C22 H22 O21 0.96(2) 2.504(19) 2.873(3) 103.0(14) . yes
C111 H111 O23 0.98(2) 2.57(2) 3.491(3) 156.0(14) 4_555 yes
C116 H116 O11 1.00(2) 2.45(3) 2.933(3) 109.5(18) . yes
C124 H124 O21 0.94(2) 2.59(2) 3.473(3) 155.6(17) 1_455 yes
C125 H125 O13 0.98(2) 2.42(2) 3.306(3) 150.4(15) 3_566 yes
C216 H216 O21 1.00(2) 2.44(3) 2.957(3) 111.5(19) . yes
C224 H224 O11 1.00(2) 2.43(2) 3.333(3) 150.5(15) . yes

loop_
_geom_torsion_atom_site_label_1
_geom_torsion_atom_site_label_2
_geom_torsion_atom_site_label_3
_geom_torsion_atom_site_label_4
_geom_torsion
_geom_torsion_site_symmetry_1
_geom_torsion_site_symmetry_2
_geom_torsion_site_symmetry_3
_geom_torsion_site_symmetry_4
_geom_torsion_publ_flag
C115 O12 C114 O11 -14.6(3) . . . . no
C115 O12 C114 N11 166.91(15) . . . . no
C114 O12 C115 C116 61.6(2) . . . . no
C114 O12 C115 C117 -62.3(2) . . . . no
C114 O12 C115 C118 -179.91(16) . . . . no
C119 O13 C110 C19 -166.39(18) . . . . no
C119 O13 C110 C111 14.7(3) . . . . no
C215 O22 C214 N21 169.67(17) . . . . no
C214 O22 C215 C216 64.2(2) . . . . no
C214 O22 C215 C217 -60.8(2) . . . . no
C214 O22 C215 C218 -178.0(2) . . . . no
C215 O22 C214 O21 -10.6(3) . . . . no
C219 O23 C210 C29 -7.6(3) . . . . no
C219 O23 C210 C211 171.2(2) . . . . no
C113 N11 C11 C12 -139.35(19) . . . . no
C113 N11 C11 C16 37.2(2) . . . . no
C114 N11 C11 C12 44.8(3) . . . . no
C114 N11 C11 C16 -138.69(18) . . . . no
C11 N11 C113 C18 -39.9(2) . . . . no
C11 N11 C113 C112 137.06(19) . . . . no
C11 N11 C114 O11 -12.5(3) . . . . no
C114 N11 C113 C18 135.83(19) . . . . no
C114 N11 C113 C112 -47.2(3) . . . . no
C113 N11 C114 O12 -9.4(2) . . . . no
C11 N11 C114 O12 166.07(15) . . . . no
C113 N11 C114 O11 172.06(18) . . . . no
C213 N21 C21 C22 -139.9(2) . . . . no
C214 N21 C213 C212 -52.5(3) . . . . no
C213 N21 C21 C26 36.6(2) . . . . no
C214 N21 C21 C22 50.8(3) . . . . no
C214 N21 C21 C26 -132.84(19) . . . . no
C21 N21 C213 C28 -38.6(2) . . . . no
C21 N21 C213 C212 138.7(2) . . . . no
C214 N21 C213 C28 130.2(2) . . . . no
C21 N21 C214 O22 170.81(16) . . . . no
C213 N21 C214 O21 -177.28(19) . . . . no
C21 N21 C214 O21 -9.0(3) . . . . no
C213 N21 C214 O22 2.5(3) . . . . no
N11 C11 C12 C13 174.9(2) . . . . no
C16 C11 C12 C13 -1.5(3) . . . . no
N11 C11 C16 C15 -171.80(18) . . . . no
N11 C11 C16 C17 5.8(2) . . . . no
C12 C11 C16 C15 4.8(3) . . . . no
C12 C11 C16 C17 -177.64(18) . . . . no
C11 C12 C13 C14 -2.4(4) . . . . no
C12 C13 C14 C15 3.1(4) . . . . no
C13 C14 C15 C16 0.3(4) . . . . no
C14 C15 C16 C17 178.5(2) . . . . no
C14 C15 C16 C11 -4.1(3) . . . . no
C11 C16 C17 C120 131.4(2) . . . . no
C15 C16 C17 C18 133.2(2) . . . . no
C11 C16 C17 C18 -44.2(2) . . . . no
C15 C16 C17 C120 -51.3(3) . . . . no
C18 C17 C120 C121 -169.08(17) . . . . no
C16 C17 C120 C121 16.0(3) . . . . no
C120 C17 C18 C113 -133.6(2) . . . . no
C16 C17 C18 C19 -133.95(19) . . . . no
C16 C17 C120 C132 -169.60(18) . . . . no
C18 C17 C120 C132 5.4(3) . . . . no
C120 C17 C18 C19 50.5(3) . . . . no
C16 C17 C18 C113 42.0(2) . . . . no
C17 C18 C113 C112 -178.05(17) . . . . no
C113 C18 C19 C110 2.2(3) . . . . no
C19 C18 C113 N11 175.09(17) . . . . no
C19 C18 C113 C112 -1.9(3) . . . . no
C17 C18 C19 C110 178.09(18) . . . . no
C17 C18 C113 N11 -1.0(2) . . . . no
C18 C19 C110 O13 -179.19(17) . . . . no
C18 C19 C110 C111 -0.3(3) . . . . no
N21 C21 C22 C23 175.6(2) . . . . no
C26 C21 C22 C23 -0.6(3) . . . . no
N21 C21 C26 C25 -173.16(17) . . . . no
N21 C21 C26 C27 4.5(2) . . . . no
C22 C21 C26 C25 3.2(3) . . . . no
C22 C21 C26 C27 -179.07(19) . . . . no
C21 C22 C23 C24 -1.5(4) . . . . no
C22 C23 C24 C25 1.0(4) . . . . no
C23 C24 C25 C26 1.7(3) . . . . no
C24 C25 C26 C21 -3.8(3) . . . . no
C24 C25 C26 C27 178.80(19) . . . . no
C21 C26 C27 C28 -41.0(2) . . . . no
C21 C26 C27 C220 137.5(2) . . . . no
C25 C26 C27 C28 136.46(19) . . . . no
C25 C26 C27 C220 -45.0(3) . . . . no
C26 C27 C28 C29 -137.39(18) . . . . no
C26 C27 C28 C213 39.6(2) . . . . no
C220 C27 C28 C29 44.0(3) . . . . no
C220 C27 C28 C213 -138.94(19) . . . . no
C26 C27 C220 C232 -169.84(18) . . . . no
C28 C27 C220 C232 8.5(3) . . . . no
C26 C27 C220 C221 17.4(3) . . . . no
C28 C27 C220 C221 -164.28(17) . . . . no
C27 C28 C213 N21 -0.4(3) . . . . no
C29 C28 C213 C212 -0.7(3) . . . . no
C29 C28 C213 N21 176.64(17) . . . . no
C27 C28 C213 C212 -177.82(19) . . . . no
C27 C28 C29 C210 179.59(18) . . . . no
C213 C28 C29 C210 2.6(3) . . . . no
C28 C29 C210 C211 -2.2(3) . . . . no
C28 C29 C210 O23 176.56(18) . . . . no
O23 C210 C211 C212 -178.8(2) . . . . no
C29 C210 C211 C212 0.1(3) . . . . no
C210 C211 C212 C213 1.8(4) . . . . no
C211 C212 C213 N21 -178.6(2) . . . . no
C211 C212 C213 C28 -1.4(3) . . . . no
C27 C220 C221 C222 146.2(2) . . . . no
C27 C220 C221 C233 -93.3(2) . . . . no
C232 C220 C221 C222 -27.92(19) . . . . no
C232 C220 C221 C233 92.6(2) . . . . no
C27 C220 C232 C223 -152.17(19) . . . . no
C27 C220 C232 C231 31.8(3) . . . . no
C221 C220 C232 C223 21.8(2) . . . . no
C221 C220 C232 C231 -154.28(19) . . . . no
C220 C221 C222 C223 23.9(2) . . . . no
C233 C221 C222 C223 -97.5(2) . . . . no
C221 C222 C223 C224 168.4(2) . . . . no
C221 C222 C223 C232 -11.8(2) . . . . no
C222 C223 C224 C225 -177.9(2) . . . . no
C232 C223 C224 C225 2.4(3) . . . . no
C222 C223 C232 C220 -6.1(2) . . . . no
C222 C223 C232 C231 170.55(18) . . . . no
C224 C223 C232 C220 173.74(19) . . . . no
C224 C223 C232 C231 -9.7(3) . . . . no
C223 C224 C225 C226 4.5(4) . . . . no
C224 C225 C226 C227 173.9(2) . . . . no
C224 C225 C226 C231 -3.9(3) . . . . no
C225 C226 C227 C228 -175.1(2) . . . . no
C231 C226 C227 C228 2.7(3) . . . . no
C225 C226 C231 C230 173.44(19) . . . . no
C225 C226 C231 C232 -3.3(3) . . . . no
C227 C226 C231 C230 -4.4(3) . . . . no
C227 C226 C231 C232 178.89(19) . . . . no
C226 C227 C228 C229 0.5(4) . . . . no
C227 C228 C229 C230 -1.9(3) . . . . no
C228 C229 C230 C231 0.1(3) . . . . no
C229 C230 C231 C226 3.0(3) . . . . no
C229 C230 C231 C232 179.52(18) . . . . no
C226 C231 C232 C220 -174.42(19) . . . . no
C226 C231 C232 C223 9.9(3) . . . . no
C230 C231 C232 C220 9.1(3) . . . . no
C230 C231 C232 C223 -166.55(18) . . . . no
